data_8101400
loop_
_publ_author_name
'Geupel, Sandra'
'Zahn, Gernot'
'Paufler, Peter'
'Graw, Gerald'

_publ_section_title
;
 Refinement of the crystal structure of holmium nickel borocarbide,
 HoNiBC
;
_journal_coden_ASTM ZKNSFT
_journal_issue 4
_journal_name_full 'Zeitschrift f\"ur Kristallographie - New Crystal Structures'
_journal_page_first 479
_journal_page_last 480
_journal_paper_doi 10.1515/ncrs-2000-0410
_journal_volume 215
_journal_year 2000
_chemical_formula_structural 'Ho Ni B C'
_chemical_formula_sum 'C B Ho Ni'
_chemical_formula_weight 246.46
_space_group_IT_number 129
_symmetry_cell_setting tetragonal
_symmetry_space_group_name_Hall '-P 4a 2a'
_symmetry_space_group_name_H-M 'P 4/n m m :2'
_cell_angle_alpha 90.00
_cell_angle_beta 90.00
_cell_angle_gamma 90.00
_cell_formula_units_Z 2
_cell_length_a 3.5621(5)
_cell_length_b 3.5621(5)
_cell_length_c 7.5555(19)
_cell_measurement_temperature 300(2)
_cell_volume 95.87(3)
_diffrn_ambient_temperature 300(2)
_exptl_crystal_density_diffrn 8.538
_cod_original_sg_symbol_H-M 'P 4/n m m'
_cod_original_formula_sum 'B1 C1 Ho1 Ni1'
_cod_database_code 8101400

loop_
_symmetry_equiv_pos_as_xyz
'x, y, z'
'-y+1/2, x, z'
'-x+1/2, -y+1/2, z'
'y, -x+1/2, z'
'x+1/2, -y, -z'
'-x, y+1/2, -z'
'y+1/2, x+1/2, -z'
'-y, -x, -z'
'-x, -y, -z'
'y-1/2, -x, -z'
'x-1/2, y-1/2, -z'
'-y, x-1/2, -z'
'-x-1/2, y, z'
'x, -y-1/2, z'
'-y-1/2, -x-1/2, z'
'y, x, z'

loop_
_atom_site_label
_atom_site_type_symbol
_atom_site_fract_x
_atom_site_fract_y
_atom_site_fract_z
_atom_site_U_iso_or_equiv
_atom_site_adp_type
_atom_site_occupancy
_atom_site_calc_flag
_atom_site_refinement_flags
_atom_site_disorder_assembly
_atom_site_disorder_group
Ho Ho 0.2500 0.2500 0.66602(11) 0.0053(3) Uani 1 d S . .
Ni Ni 0.7500 0.2500 0.0000 0.0054(5) Uani 0.972(10) d SP . .
B B 0.2500 0.2500 0.147(2) 0.007(2) Uiso 1 d S . .
C C 0.2500 0.2500 0.345(2) 0.006(2) Uiso 1 d S . .

loop_
_atom_site_aniso_label
_atom_site_aniso_U_11
_atom_site_aniso_U_22
_atom_site_aniso_U_33
_atom_site_aniso_U_23
_atom_site_aniso_U_13
_atom_site_aniso_U_12
Ho 0.0064(3) 0.0064(3) 0.0032(3) 0.000 0.000 0.000
Ni 0.0068(6) 0.0068(6) 0.0025(7) 0.000 0.000 0.000

loop_
_geom_bond_atom_site_label_1
_geom_bond_atom_site_label_2
_geom_bond_distance
_geom_bond_site_symmetry_2
_geom_bond_publ_flag
Ho C 2.423(18) . ?
Ho C 2.5202(7) 9_556 ?
Ho C 2.5202(7) 9_666 ?
Ho C 2.5202(7) 9_566 ?
Ho C 2.5202(7) 9_656 ?
Ho B 2.887(8) 9_666 ?
Ho B 2.887(8) 9_556 ?
Ho B 2.887(8) 9_566 ?
Ho B 2.887(8) 9_656 ?
Ho Ni 3.0886(9) 9_666 ?
Ho Ni 3.0886(9) 1_556 ?
Ho Ni 3.0886(9) 1_456 ?
Ni B 2.100(9) 9_655 ?
Ni B 2.100(9) 1_655 ?
Ni B 2.100(9) . ?
Ni B 2.100(9) 9_665 ?
Ni Ni 2.5188(4) 9_765 ?
Ni Ni 2.5188(4) 9_655 ?
Ni Ni 2.5188(4) 9_665 ?
Ni Ni 2.5188(4) 9_755 ?
Ni Ho 3.0886(9) 9_666 ?
Ni Ho 3.0886(9) 1_554 ?
Ni Ho 3.0886(9) 9_656 ?
Ni Ho 3.0886(9) 1_654 ?
B C 1.50(3) . ?
B Ni 2.100(9) 9_655 ?
B Ni 2.100(9) 1_455 ?
B Ni 2.100(9) 9_665 ?
B Ho 2.887(8) 9_666 ?
B Ho 2.887(8) 9_556 ?
B Ho 2.887(8) 9_656 ?
B Ho 2.887(8) 9_566 ?
C Ho 2.5202(7) 9_556 ?
C Ho 2.5202(7) 9_666 ?
C Ho 2.5202(7) 9_656 ?
C Ho 2.5202(7) 9_566 ?
